data_1546666
loop_
_publ_author_name
'Riad, Noura M.'
'Zlotos, Darius P.'
'Holzgrabe, Ulrike'

_publ_section_title
;
 3-(2-Chloropyridin-3-yl)quinazoline-2,4(1<i>H</i>,3<i>H</i>)-dione
 chloroform monosolvate
;
_journal_issue 4
_journal_name_full IUCrData
_journal_page_first x170580
_journal_paper_doi 10.1107/S2414314617005806
_journal_volume 2
_journal_year 2017
_chemical_formula_iupac 'C13 H8 Cl N3 O2, C H Cl3'
_chemical_formula_moiety 'C13 H8 Cl N3 O2, C H Cl3'
_chemical_formula_sum 'C14 H9 Cl4 N3 O2'
_chemical_formula_weight 393.04
_chemical_name_systematic
;
3-(2-Chloropyridin-3-yl)quinazoline-2,4(1<i>H</i>,3<i>H</i>)-dione chloroform
monosolvate
;
_space_group_crystal_system monoclinic
_space_group_IT_number 14
_space_group_name_Hall '-P 2ybc'
_space_group_name_H-M_alt 'P 1 21/c 1'
_symmetry_space_group_name_Hall '-P 2ybc'
_symmetry_space_group_name_H-M 'P 1 21/c 1'
_atom_sites_solution_hydrogens geom
_atom_sites_solution_primary direct
_atom_sites_solution_secondary difmap
_audit_creation_method
;
Olex2 1.2
(compiled 2014.06.27 svn.r2953 for OlexSys, GUI svn.r4855)
;
_cell_angle_alpha 90
_cell_angle_beta 92.289(6)
_cell_angle_gamma 90
_cell_formula_units_Z 4
_cell_length_a 5.6382(11)
_cell_length_b 13.622(3)
_cell_length_c 20.662(4)
_cell_measurement_reflns_used 3659
_cell_measurement_temperature 100
_cell_measurement_theta_max 26.37
_cell_measurement_theta_min 2.48
_cell_volume 1585.6(6)
_computing_cell_refinement
;
SAINT (Bruker, 2013)
;
_computing_data_collection
;
APEX2 (Bruker, 2013)
;
_computing_data_reduction
;
SAINT (Bruker, 2013)
;
_computing_molecular_graphics
;
Mercury (Macrae <i>et al.</i>,  2008)
;
_computing_publication_material
;
<i>OLEX2</i> (Dolomanov <i>et al.</i>,  2009), SHELXL2014 (Sheldrick,
2015),
enCIFer (Allen <i>et al.</i>,  2004) and publCIF (Westrip
(2010)
;
_computing_structure_refinement
;
SHELXL2014 (Sheldrick, 2015)
;
_computing_structure_solution
;
<i>olex2.solve</i> (Bourhis <i>et al.</i>,  2015)
;
_diffrn_ambient_temperature 100
_diffrn_measured_fraction_theta_full 0.999
_diffrn_measured_fraction_theta_max 0.995
_diffrn_measurement_device_type 'Bruker APEXII CCD'
_diffrn_measurement_method '\f and \w scans'
_diffrn_radiation_type MoK\a
_diffrn_radiation_wavelength 0.71073
_diffrn_reflns_av_R_equivalents 0.0536
_diffrn_reflns_limit_h_max 7
_diffrn_reflns_limit_h_min -7
_diffrn_reflns_limit_k_max 16
_diffrn_reflns_limit_k_min -17
_diffrn_reflns_limit_l_max 26
_diffrn_reflns_limit_l_min -26
_diffrn_reflns_number 15463
_diffrn_reflns_theta_full 26.000
_diffrn_reflns_theta_max 26.778
_diffrn_reflns_theta_min 1.791
_diffrn_standards_number 0
_exptl_absorpt_coefficient_mu 0.757
_exptl_absorpt_correction_T_max 0.9795
_exptl_absorpt_correction_T_min 0.6563
_exptl_absorpt_correction_type multi-scan
_exptl_absorpt_process_details
;
(SADABS; Bruker, 2013)
;
_exptl_crystal_colour colourless
_exptl_crystal_density_diffrn 1.646
_exptl_crystal_description block
_exptl_crystal_F_000 792
_exptl_crystal_size_max 0.589
_exptl_crystal_size_mid 0.317
_exptl_crystal_size_min 0.258
_refine_diff_density_max 0.452
_refine_diff_density_min -0.489
_refine_ls_extinction_method none
_refine_ls_goodness_of_fit_ref 1.082
_refine_ls_hydrogen_treatment constr
_refine_ls_matrix_type full
_refine_ls_number_parameters 208
_refine_ls_number_reflns 3370
_refine_ls_number_restraints 0
_refine_ls_restrained_S_all 1.082
_refine_ls_R_factor_all 0.0500
_refine_ls_R_factor_gt 0.0399
_refine_ls_shift/su_max 0.001
_refine_ls_shift/su_mean 0.000
_refine_ls_structure_factor_coef Fsqd
_refine_ls_weighting_details 'w=1/[\s^2^(Fo^2^)+(0.0529P)^2^+0.6894P] where P=(Fo^2^+2Fc^2^)/3'
_refine_ls_weighting_scheme calc
_refine_ls_wR_factor_gt 0.1008
_refine_ls_wR_factor_ref 0.1085
_reflns_number_gt 2796
_reflns_number_total 3370
_reflns_threshold_expression 'I > 2\s(I)'
_cod_data_source_file su4148sup1.cif
_cod_data_source_block I
_cod_original_cell_volume 1585.7(5)
_cod_database_code 1546666
_shelx_space_group_comment
;
The symmetry employed for this shelxl refinement is uniquely defined
by the following loop, which should always be used as a source of
symmetry information in preference to the above space-group names.
They are only intended as comments.
;
_shelx_estimated_absorpt_t_min 0.664
_shelx_estimated_absorpt_t_max 0.829
_shelxl_version_number .2013

loop_
_space_group_symop_operation_xyz
'x, y, z'
'-x, y+1/2, -z+1/2'
'-x, -y, -z'
'x, -y-1/2, z-1/2'

loop_
_atom_site_type_symbol
_atom_site_label
_atom_site_fract_x
_atom_site_fract_y
_atom_site_fract_z
_atom_site_U_iso_or_equiv
_atom_site_adp_type
_atom_site_calc_flag
_atom_site_occupancy
Cl Cl1 0.12965(11) 0.78921(4) 0.58061(3) 0.02149(16) Uani d 1
Cl Cl2 0.36470(11) 0.13451(5) 0.50999(3) 0.02813(17) Uani d 1
Cl Cl3 0.40964(14) 0.12297(5) 0.64924(3) 0.03261(19) Uani d 1
Cl Cl4 -0.03576(12) 0.07201(5) 0.58295(4) 0.03620(19) Uani d 1
O O2 0.1523(3) 0.60895(12) 0.73418(7) 0.0176(4) Uani d 1
O O1 0.5724(3) 0.60283(12) 0.55085(8) 0.0213(4) Uani d 1
N N2 0.3498(3) 0.60913(13) 0.64027(9) 0.0136(4) Uani d 1
N N1 0.4692(4) 0.87525(14) 0.64811(9) 0.0186(4) Uani d 1
N N3 0.2842(4) 0.48850(14) 0.56200(9) 0.0172(4) Uani d 1
H H3 0.3204 0.4603 0.5254 0.021 Uiso calc 1
C C10 -0.2711(4) 0.36988(17) 0.66329(12) 0.0217(5) Uani d 1
H H10 -0.3989 0.3427 0.6859 0.026 Uiso calc 1
C C11 -0.1409(4) 0.44692(16) 0.69008(11) 0.0172(5) Uani d 1
H H11 -0.1781 0.4724 0.7313 0.021 Uiso calc 1
C C5 0.6601(4) 0.87655(17) 0.68915(11) 0.0191(5) Uani d 1
H H5 0.7306 0.9381 0.6997 0.023 Uiso calc 1
C C6 0.4117(4) 0.56808(16) 0.58157(10) 0.0158(5) Uani d 1
C C4 0.7592(4) 0.79289(17) 0.71677(11) 0.0186(5) Uani d 1
H H4 0.8932 0.7968 0.7460 0.022 Uiso calc 1
C C12 0.0464(4) 0.48717(16) 0.65602(10) 0.0139(4) Uani d 1
C C9 -0.2150(4) 0.33221(17) 0.60333(12) 0.0226(5) Uani d 1
H H9 -0.3059 0.2795 0.5853 0.027 Uiso calc 1
C C3 0.6576(4) 0.70314(16) 0.70056(11) 0.0168(5) Uani d 1
H H3A 0.7219 0.6441 0.7184 0.020 Uiso calc 1
C C8 -0.0304(5) 0.36989(17) 0.56961(12) 0.0209(5) Uani d 1
H H8 0.0080 0.3428 0.5290 0.025 Uiso calc 1
C C7 0.1001(4) 0.44849(16) 0.59596(11) 0.0156(5) Uani d 1
C C13 0.1806(4) 0.57113(16) 0.68188(10) 0.0137(4) Uani d 1
C C2 0.4630(4) 0.70030(16) 0.65844(10) 0.0135(4) Uani d 1
C C1 0.3755(4) 0.78838(16) 0.63368(10) 0.0154(5) Uani d 1
C C14 0.2739(4) 0.07115(17) 0.57913(11) 0.0181(5) Uani d 1
H H14 0.3274 0.0014 0.5759 0.022 Uiso calc 1

loop_
_atom_site_aniso_label
_atom_site_aniso_U_11
_atom_site_aniso_U_22
_atom_site_aniso_U_33
_atom_site_aniso_U_12
_atom_site_aniso_U_13
_atom_site_aniso_U_23
Cl1 0.0248(3) 0.0162(3) 0.0229(3) 0.0005(2) -0.0065(2) 0.0010(2)
Cl2 0.0266(3) 0.0344(4) 0.0234(3) -0.0062(3) 0.0005(2) 0.0095(2)
Cl3 0.0510(5) 0.0250(3) 0.0219(3) -0.0152(3) 0.0019(3) -0.0036(2)
Cl4 0.0211(3) 0.0288(4) 0.0594(5) -0.0018(3) 0.0103(3) 0.0094(3)
O2 0.0216(9) 0.0148(8) 0.0166(8) -0.0002(7) 0.0025(6) -0.0021(6)
O1 0.0281(10) 0.0146(8) 0.0218(9) -0.0078(7) 0.0100(7) -0.0063(6)
N2 0.0179(10) 0.0071(9) 0.0159(9) -0.0027(7) 0.0020(7) -0.0021(7)
N1 0.0277(11) 0.0089(9) 0.0191(10) -0.0023(8) 0.0004(8) 0.0001(7)
N3 0.0237(11) 0.0113(9) 0.0168(9) -0.0052(8) 0.0040(8) -0.0045(7)
C10 0.0199(13) 0.0121(12) 0.0331(14) -0.0036(10) 0.0026(10) 0.0036(9)
C11 0.0175(12) 0.0120(11) 0.0222(12) 0.0021(9) 0.0019(9) 0.0026(9)
C5 0.0266(13) 0.0110(11) 0.0197(12) -0.0048(10) 0.0023(9) -0.0029(8)
C6 0.0203(12) 0.0096(11) 0.0175(11) -0.0009(9) 0.0018(9) -0.0006(8)
C4 0.0192(12) 0.0172(12) 0.0194(12) -0.0025(10) -0.0010(9) -0.0026(9)
C12 0.0153(11) 0.0074(10) 0.0189(11) 0.0017(9) -0.0008(8) 0.0022(8)
C9 0.0228(13) 0.0104(11) 0.0344(14) -0.0053(10) -0.0006(10) -0.0018(10)
C3 0.0206(12) 0.0111(11) 0.0190(11) 0.0020(9) 0.0035(9) -0.0009(8)
C8 0.0274(13) 0.0115(11) 0.0239(12) -0.0021(10) 0.0010(10) -0.0032(9)
C7 0.0183(12) 0.0081(10) 0.0203(11) 0.0006(9) 0.0003(9) 0.0014(8)
C13 0.0150(11) 0.0098(10) 0.0165(11) 0.0043(9) 0.0009(8) 0.0021(8)
C2 0.0172(11) 0.0089(10) 0.0148(10) -0.0018(9) 0.0053(8) -0.0020(8)
C1 0.0197(12) 0.0113(11) 0.0152(11) -0.0011(9) 0.0009(8) -0.0004(8)
C14 0.0210(12) 0.0113(11) 0.0221(12) -0.0012(10) 0.0024(9) -0.0004(9)

loop_
_atom_type_symbol
_atom_type_description
_atom_type_scat_dispersion_real
_atom_type_scat_dispersion_imag
_atom_type_scat_source
C C 0.0033 0.0016 'International Tables Vol C Tables 4.2.6.8 and 6.1.1.4'
H H 0.0000 0.0000 'International Tables Vol C Tables 4.2.6.8 and 6.1.1.4'
N N 0.0061 0.0033 'International Tables Vol C Tables 4.2.6.8 and 6.1.1.4'
O O 0.0106 0.0060 'International Tables Vol C Tables 4.2.6.8 and 6.1.1.4'
Cl Cl 0.1484 0.1585 'International Tables Vol C Tables 4.2.6.8 and 6.1.1.4'

loop_
_geom_angle_atom_site_label_1
_geom_angle_atom_site_label_2
_geom_angle_atom_site_label_3
_geom_angle
C6 N2 C13 125.71(19)
C6 N2 C2 116.71(18)
C13 N2 C2 117.53(18)
C1 N1 C5 117.1(2)
C6 N3 H3 117.9
C6 N3 C7 124.24(19)
C7 N3 H3 117.9
C11 C10 H10 120.0
C11 C10 C9 120.1(2)
C9 C10 H10 120.0
C10 C11 H11 120.2
C10 C11 C12 119.6(2)
C12 C11 H11 120.2
N1 C5 H5 118.3
N1 C5 C4 123.4(2)
C4 C5 H5 118.3
O1 C6 N2 120.9(2)
O1 C6 N3 123.4(2)
N3 C6 N2 115.66(19)
C5 C4 H4 120.9
C5 C4 C3 118.1(2)
C3 C4 H4 120.9
C11 C12 C13 120.8(2)
C7 C12 C11 119.6(2)
C7 C12 C13 119.6(2)
C10 C9 H9 119.4
C8 C9 C10 121.2(2)
C8 C9 H9 119.4
C4 C3 H3A 120.3
C2 C3 C4 119.3(2)
C2 C3 H3A 120.3
C9 C8 H8 120.5
C9 C8 C7 119.1(2)
C7 C8 H8 120.5
N3 C7 C12 119.7(2)
N3 C7 C8 119.8(2)
C12 C7 C8 120.5(2)
O2 C13 N2 120.3(2)
O2 C13 C12 125.0(2)
N2 C13 C12 114.72(18)
C3 C2 N2 121.6(2)
C3 C2 C1 118.2(2)
C1 C2 N2 120.2(2)
N1 C1 Cl1 115.99(17)
N1 C1 C2 123.8(2)
C2 C1 Cl1 120.18(17)
Cl2 C14 H14 108.3
Cl3 C14 Cl2 109.87(12)
Cl3 C14 H14 108.3
Cl4 C14 Cl2 110.84(13)
Cl4 C14 Cl3 111.24(13)
Cl4 C14 H14 108.3

loop_
_geom_bond_atom_site_label_1
_geom_bond_atom_site_label_2
_geom_bond_distance
Cl1 C1 1.733(2)
Cl2 C14 1.763(2)
Cl3 C14 1.759(2)
Cl4 C14 1.751(2)
O2 C13 1.214(3)
O1 C6 1.222(3)
N2 C6 1.393(3)
N2 C13 1.408(3)
N2 C2 1.439(3)
N1 C5 1.343(3)
N1 C1 1.325(3)
N3 H3 0.8800
N3 C6 1.354(3)
N3 C7 1.387(3)
C10 H10 0.9500
C10 C11 1.383(3)
C10 C9 1.389(3)
C11 H11 0.9500
C11 C12 1.404(3)
C5 H5 0.9500
C5 C4 1.383(3)
C4 H4 0.9500
C4 C3 1.385(3)
C12 C7 1.392(3)
C12 C13 1.461(3)
C9 H9 0.9500
C9 C8 1.375(4)
C3 H3A 0.9500
C3 C2 1.373(3)
C8 H8 0.9500
C8 C7 1.397(3)
C2 C1 1.387(3)
C14 H14 1.0000

loop_
_geom_hbond_atom_site_label_D
_geom_hbond_atom_site_label_H
_geom_hbond_atom_site_label_A
_geom_hbond_site_symmetry_A
_geom_hbond_distance_DH
_geom_hbond_distance_HA
_geom_hbond_distance_DA
_geom_hbond_angle_DHA
N3 H3 O1 3_666 0.88 1.91 2.791(3) 175
C14 H14 N1 1_545 1.00 2.39 3.200(3) 137
C3 H3A O2 1_655 0.95 2.48 3.123(3) 125

loop_
_geom_torsion_atom_site_label_1
_geom_torsion_atom_site_label_2
_geom_torsion_atom_site_label_3
_geom_torsion_atom_site_label_4
_geom_torsion
N2 C2 C1 Cl1 -0.1(3)
N2 C2 C1 N1 179.9(2)
N1 C5 C4 C3 0.8(4)
C10 C11 C12 C7 -0.5(3)
C10 C11 C12 C13 177.5(2)
C10 C9 C8 C7 -1.0(4)
C11 C10 C9 C8 0.2(4)
C11 C12 C7 N3 179.6(2)
C11 C12 C7 C8 -0.3(3)
C11 C12 C13 O2 3.9(3)
C11 C12 C13 N2 -174.84(19)
C5 N1 C1 Cl1 -179.98(17)
C5 N1 C1 C2 0.1(3)
C5 C4 C3 C2 -0.5(3)
C6 N2 C13 O2 174.7(2)
C6 N2 C13 C12 -6.5(3)
C6 N2 C2 C3 -98.0(3)
C6 N2 C2 C1 82.4(3)
C6 N3 C7 C12 -3.9(3)
C6 N3 C7 C8 176.0(2)
C4 C3 C2 N2 -179.6(2)
C4 C3 C2 C1 0.0(3)
C9 C10 C11 C12 0.6(4)
C9 C8 C7 N3 -178.8(2)
C9 C8 C7 C12 1.0(4)
C3 C2 C1 Cl1 -179.73(17)
C3 C2 C1 N1 0.2(3)
C7 N3 C6 O1 -179.5(2)
C7 N3 C6 N2 0.9(3)
C7 C12 C13 O2 -178.2(2)
C7 C12 C13 N2 3.1(3)
C13 N2 C6 O1 -175.0(2)
C13 N2 C6 N3 4.6(3)
C13 N2 C2 C3 84.3(3)
C13 N2 C2 C1 -95.3(2)
C13 C12 C7 N3 1.6(3)
C13 C12 C7 C8 -178.3(2)
C2 N2 C6 O1 7.4(3)
C2 N2 C6 N3 -172.91(19)
C2 N2 C13 O2 -7.8(3)
C2 N2 C13 C12 171.01(19)
C1 N1 C5 C4 -0.6(4)

_cod_database_fobs_code 1546666
